data_7060830
loop_
_publ_author_name
'Mason, Helen E.'
'Musselle-Sexton, Jake R. C.'
'Howard, Judith A. K.'
'Probert, Michael R.'
'Sparkes, Hazel A.'

_publ_section_title
;
 Structural studies into the spin crossover behaviour of Fe(abpt)2(NCS)2
 polymorphs B and D
;
_journal_issue 31
_journal_name_full 'New Journal of Chemistry'
_journal_page_first 14014
_journal_page_last 14023
_journal_paper_doi 10.1039/D1NJ02607K
_journal_volume 45
_journal_year 2021
_chemical_formula_moiety '2(C13 H10 Fe0.5 N7 S)'
_chemical_formula_sum 'C26 H20 Fe N14 S2'
_chemical_formula_weight 648.53
_space_group_crystal_system triclinic
_space_group_IT_number 2
_space_group_name_Hall '-P 1'
_space_group_name_H-M_alt 'P -1'
_atom_sites_solution_hydrogens mixed
_audit_creation_date 2020-07-12
_audit_creation_method
;
Olex2 1.2
(compiled May 29 2018 13:30:08 for OlexSys, GUI svn.r5506)
;
_audit_update_record
;
2021-05-27 deposited with the CCDC.	2021-07-12 downloaded from the CCDC.
;
_cell_angle_alpha 101.644(9)
_cell_angle_beta 91.715(10)
_cell_angle_gamma 90.844(11)
_cell_formula_units_Z 2
_cell_length_a 9.1367(16)
_cell_length_b 11.3660(11)
_cell_length_c 12.1110(19)
_cell_measurement_reflns_used 4033
_cell_measurement_temperature 296.15
_cell_measurement_theta_max 20.83
_cell_measurement_theta_min 2.17
_cell_volume 1231.0(3)
_computing_molecular_graphics 'Olex2 (Dolomanov et al., 2009)'
_computing_publication_material 'Olex2 (Dolomanov et al., 2009)'
_computing_structure_refinement 'XL (Sheldrick, 2008)'
_computing_structure_solution 'SHELXT 2014/5 (Sheldrick, 2014)'
_diffrn_ambient_temperature 296.15
_diffrn_detector 'Bruker APEX2 area detector'
_diffrn_detector_area_resol_mean 7.9
_diffrn_detector_type 'CCD area detector'
_diffrn_measured_fraction_theta_full 0.298
_diffrn_measured_fraction_theta_max 0.243
_diffrn_measurement_device 'Xiphos II 4-circle diffractometer'
_diffrn_measurement_device_type 'Bruker APEX2 area detector'
_diffrn_measurement_method '\f scans'
_diffrn_radiation_monochromator 'mirror optics'
_diffrn_radiation_probe x-ray
_diffrn_radiation_type AgK\a
_diffrn_radiation_wavelength 0.56086
_diffrn_reflns_av_R_equivalents 0.0607
_diffrn_reflns_av_unetI/netI 0.0551
_diffrn_reflns_Laue_measured_fraction_full 0.298
_diffrn_reflns_Laue_measured_fraction_max 0.243
_diffrn_reflns_limit_h_max 10
_diffrn_reflns_limit_h_min -9
_diffrn_reflns_limit_k_max 15
_diffrn_reflns_limit_k_min -15
_diffrn_reflns_limit_l_max 13
_diffrn_reflns_limit_l_min -15
_diffrn_reflns_number 14154
_diffrn_reflns_point_group_measured_fraction_full 0.298
_diffrn_reflns_point_group_measured_fraction_max 0.243
_diffrn_reflns_theta_full 19.665
_diffrn_reflns_theta_max 23.538
_diffrn_reflns_theta_min 1.444
_diffrn_source 'microfocus sealed X-ray tube'
_diffrn_source_type 'Incoatec Ag I\ms'
_diffrn_standards_number 0
_exptl_absorpt_coefficient_mu 0.439
_exptl_absorpt_correction_T_max 0.7451
_exptl_absorpt_correction_T_min 0.6556
_exptl_absorpt_correction_type multi-scan
_exptl_absorpt_process_details
;
SADABS-2016/2 (Bruker,2016) was used for absorption correction.
wR2(int) was 0.0826 before and 0.0615 after correction.
The Ratio of minimum to maximum transmission is 0.8799.
The \l/2 correction factor is Not present.
;
_exptl_crystal_colour 'clear reddish red'
_exptl_crystal_colour_lustre clear
_exptl_crystal_colour_modifier reddish
_exptl_crystal_colour_primary red
_exptl_crystal_density_diffrn 1.750
_exptl_crystal_description block
_exptl_crystal_F_000 664
_exptl_crystal_size_max 0.239
_exptl_crystal_size_mid 0.195
_exptl_crystal_size_min 0.1
_refine_diff_density_max 0.216
_refine_diff_density_min -0.190
_refine_diff_density_rms 0.042
_refine_ls_extinction_method none
_refine_ls_goodness_of_fit_ref 1.006
_refine_ls_hydrogen_treatment constr
_refine_ls_matrix_type full
_refine_ls_number_parameters 369
_refine_ls_number_reflns 1805
_refine_ls_number_restraints 346
_refine_ls_restrained_S_all 0.914
_refine_ls_R_factor_all 0.0756
_refine_ls_R_factor_gt 0.0364
_refine_ls_shift/su_max 0.000
_refine_ls_shift/su_mean 0.000
_refine_ls_structure_factor_coef Fsqd
_refine_ls_weighting_details 'w=1/[\s^2^(Fo^2^)+(0.0568P)^2^] where P=(Fo^2^+2Fc^2^)/3'
_refine_ls_weighting_scheme calc
_refine_ls_wR_factor_gt 0.0817
_refine_ls_wR_factor_ref 0.0947
_reflns_Friedel_coverage 0.000
_reflns_number_gt 1221
_reflns_number_total 1805
_reflns_threshold_expression 'I > 2\s(I)'
_cod_data_source_file d1nj02607k2.cif
_cod_data_source_block B_16kbar
_cod_depositor_comments 'Adding full bibliography for 7060820--7060846.cif.'
_cod_database_code 7060830
_shelx_shelxl_version_number 2018/3
_shelx_space_group_comment
;
The symmetry employed for this shelxl refinement is uniquely defined
by the following loop, which should always be used as a source of
symmetry information in preference to the above space-group names.
They are only intended as comments.
;
_shelx_estimated_absorpt_t_max 0.957
_shelx_estimated_absorpt_t_min 0.902
_olex2_refinement_description
;
1. Fixed Uiso
 At 1.2 times of:
  All C(H) groups, All N(H,H) groups
2. Uiso/Uaniso restraints and constraints
Uanis(C1) = Uanis(C1')
Uanis(C6) = Uanis(C6')
Uanis(N1) = Uanis(N1')
Uanis(C13) = Uanis(C13')
3. Rigid body (RIGU) restrains
 All non-hydrogen atoms
 with sigma for 1-2 distances of 0.004 and sigma for 1-3 distances of 0.004
4.a Rotating group:
 N6(H6A,H6B), N6'(H6'A,H6'B)
4.b Aromatic/amide H refined with riding coordinates:
 C2(H2), C3(H3), C4(H4), C5(H5), C10(H10), C11(H11), C12(H12), C13(H13),
 C2'(H2'), C3'(H3'), C4'(H4'), C5'(H5'), C10'(H10'), C11'(H11'), C12'(H12'),
 C13'(H13')
;
_olex2_exptl_crystal_mounting_method 'Crystal was mounted inside a Diamond Anvil Cell'
_olex2_submission_special_instructions 'No special instructions were received'

loop_
_space_group_symop_operation_xyz
'x, y, z'
'-x, -y, -z'

loop_
_atom_site_label
_atom_site_type_symbol
_atom_site_fract_x
_atom_site_fract_y
_atom_site_fract_z
_atom_site_U_iso_or_equiv
_atom_site_adp_type
_atom_site_occupancy
_atom_site_site_symmetry_order
_atom_site_calc_flag
_atom_site_refinement_flags_posn
_atom_site_refinement_flags_adp
_atom_site_refinement_flags_occupancy
_atom_site_disorder_assembly
_atom_site_disorder_group
Fe1 Fe 1.000000 0.500000 0.000000 0.0269(18) Uani 1 2 d S TU P . .
S1 S 0.7887(3) 0.51978(10) 0.35817(19) 0.0325(19) Uani 1 1 d . U . . .
N1 N 0.9093(9) 0.4901(3) 0.1459(6) 0.022(3) Uani 1 1 d . U . . .
N2 N 0.7949(10) 0.4504(3) -0.0792(7) 0.022(3) Uani 1 1 d . U . . .
N3 N 0.9030(11) 0.6621(4) 0.0152(7) 0.023(3) Uani 1 1 d . U . . .
N4 N 0.9410(9) 0.7788(3) 0.0715(6) 0.027(3) Uani 1 1 d . U . . .
N5 N 0.7076(11) 0.7669(4) 0.0121(7) 0.023(3) Uani 1 1 d . U . . .
N6 N 0.5642(10) 0.7950(4) -0.0234(7) 0.029(4) Uani 1 1 d . U . . .
H6A H 0.571009 0.851296 -0.066666 0.035 Uiso 1 1 d GR . . . .
H6B H 0.520850 0.833761 0.034175 0.035 Uiso 1 1 d GR . . . .
N7 N 0.6691(9) 0.9958(3) 0.1553(6) 0.025(5) Uani 1 1 d . U . . .
C1 C 0.8592(10) 0.5022(4) 0.2334(7) 0.018(3) Uani 1 1 d . U . . .
C2 C 0.7489(15) 0.3391(5) -0.1261(11) 0.028(4) Uani 1 1 d . U . . .
H2 H 0.813497 0.276256 -0.128460 0.034 Uiso 1 1 calc R . . . .
C3 C 0.6080(16) 0.3141(5) -0.1714(12) 0.031(4) Uani 1 1 d . U . . .
H3 H 0.580202 0.235286 -0.203316 0.037 Uiso 1 1 calc R . . . .
C4 C 0.5081(12) 0.4051(4) -0.1696(8) 0.032(4) Uani 1 1 d . U . . .
H4 H 0.413283 0.389744 -0.199723 0.039 Uiso 1 1 calc R . . . .
C5 C 0.5585(14) 0.5220(5) -0.1196(9) 0.028(3) Uani 1 1 d . U . . .
H5 H 0.496386 0.586581 -0.116692 0.033 Uiso 1 1 calc R . . . .
C6 C 0.6999(14) 0.5413(5) -0.0749(9) 0.021(3) Uani 1 1 d . U . . .
C7 C 0.7690(14) 0.6564(5) -0.0189(9) 0.020(3) Uani 1 1 d . U . . .
C8 C 0.8181(13) 0.8385(4) 0.0660(8) 0.024(3) Uani 1 1 d . U . . .
C9 C 0.8018(10) 0.9687(4) 0.1158(7) 0.025(5) Uani 1 1 d . U . . .
C10 C 0.6490(11) 1.1151(4) 0.1952(7) 0.029(6) Uani 1 1 d . U . . .
H10 H 0.560688 1.137670 0.228700 0.034 Uiso 1 1 calc R . . . .
C11 C 0.7478(12) 1.2027(4) 0.1898(8) 0.042(6) Uani 1 1 d . U . . .
H11 H 0.724378 1.282981 0.213592 0.051 Uiso 1 1 calc R . . . .
C12 C 0.8846(12) 1.1718(4) 0.1484(7) 0.034(6) Uani 1 1 d . U . . .
H12 H 0.955499 1.230039 0.143824 0.041 Uiso 1 1 calc R . . . .
C13 C 0.9116(12) 1.0500(4) 0.1141(8) 0.032(3) Uani 1 1 d . U . . .
H13 H 1.003747 1.024613 0.090183 0.038 Uiso 1 1 calc R . . . .
Fe1' Fe 0.500000 1.000000 0.500000 0.0227(14) Uani 1 2 d S TU P . .
S1' S 0.2850(3) 0.97640(11) 0.1351(2) 0.032(2) Uani 1 1 d . U . . .
N1' N 0.4064(11) 1.0041(4) 0.3517(7) 0.022(3) Uani 1 1 d . U . . .
N2' N 0.3034(9) 1.0457(3) 0.5709(6) 0.022(4) Uani 1 1 d . U . . .
N3' N 0.4045(9) 0.8388(3) 0.4840(6) 0.024(4) Uani 1 1 d . U . . .
N4' N 0.4373(9) 0.7222(3) 0.4330(6) 0.029(4) Uani 1 1 d . U . . .
N5' N 0.2086(8) 0.7284(3) 0.4865(5) 0.024(4) Uani 1 1 d . U . . .
N6' N 0.0687(9) 0.6962(3) 0.5143(7) 0.027(5) Uani 1 1 d . U . . .
H6'A H 0.012661 0.657928 0.449189 0.033 Uiso 1 1 d GR . . . .
H6'B H 0.072040 0.654685 0.561262 0.033 Uiso 1 1 d GR . . . .
N7' N 0.1666(11) 0.4923(4) 0.3520(8) 0.035(4) Uani 1 1 d . U . . .
C1' C 0.3539(13) 0.9922(4) 0.2633(8) 0.018(3) Uani 1 1 d . U . . .
C2' C 0.2619(11) 1.1572(4) 0.6185(7) 0.033(6) Uani 1 1 d . U . . .
H2' H 0.326191 1.221870 0.620354 0.040 Uiso 1 1 calc R . . . .
C3' C 0.1250(11) 1.1776(4) 0.6648(7) 0.030(6) Uani 1 1 d . U . . .
H3' H 0.098958 1.255447 0.697088 0.035 Uiso 1 1 calc R . . . .
C4' C 0.0279(11) 1.0844(4) 0.6636(7) 0.031(6) Uani 1 1 d . U . . .
H4' H -0.063426 1.098350 0.695058 0.037 Uiso 1 1 calc R . . . .
C5' C 0.0682(11) 0.9679(4) 0.6144(7) 0.035(6) Uani 1 1 d . U . . .
H5' H 0.005435 0.902134 0.611639 0.042 Uiso 1 1 calc R . . . .
C6' C 0.2069(11) 0.9551(4) 0.5697(7) 0.021(3) Uani 1 1 d . U . . .
C7' C 0.2729(11) 0.8408(4) 0.5179(7) 0.023(4) Uani 1 1 d . U . . .
C8' C 0.3205(11) 0.6588(4) 0.4348(7) 0.027(4) Uani 1 1 d . U . . .
C9' C 0.2952(13) 0.5276(4) 0.3843(10) 0.025(4) Uani 1 1 d . U . . .
C10' C 0.1427(12) 0.3737(4) 0.3093(7) 0.035(5) Uani 1 1 d . U . . .
H10' H 0.049624 0.346378 0.281812 0.042 Uiso 1 1 calc R . . . .
C11' C 0.2554(15) 0.2921(4) 0.3060(11) 0.035(5) Uani 1 1 d . U . . .
H11' H 0.236517 0.210487 0.279663 0.042 Uiso 1 1 calc R . . . .
C12' C 0.3918(14) 0.3319(5) 0.3411(10) 0.041(5) Uani 1 1 d . U . . .
H12' H 0.467283 0.277441 0.337843 0.049 Uiso 1 1 calc R . . . .
C13' C 0.4211(12) 0.4544(4) 0.3825(8) 0.032(3) Uani 1 1 d . U . . .
H13' H 0.514062 0.485171 0.406704 0.038 Uiso 1 1 calc R . . . .

loop_
_atom_site_aniso_label
_atom_site_aniso_U_11
_atom_site_aniso_U_22
_atom_site_aniso_U_33
_atom_site_aniso_U_23
_atom_site_aniso_U_13
_atom_site_aniso_U_12
Fe1 0.040(4) 0.0163(4) 0.025(2) 0.0038(8) 0.013(3) 0.0068(11)
S1 0.036(4) 0.0311(6) 0.032(3) 0.0076(10) 0.009(3) -0.0003(13)
N1 0.026(6) 0.0248(14) 0.015(5) 0.002(2) -0.011(5) -0.002(3)
N2 0.025(7) 0.0209(17) 0.019(6) 0.000(3) -0.004(6) -0.003(3)
N3 0.024(7) 0.0183(17) 0.025(6) -0.001(2) -0.001(6) 0.000(3)
N4 0.032(7) 0.0182(16) 0.026(6) -0.003(2) -0.001(5) -0.001(3)
N5 0.024(7) 0.0180(18) 0.025(6) 0.004(3) 0.002(5) 0.000(3)
N6 0.029(7) 0.024(2) 0.035(7) 0.006(3) -0.007(6) 0.002(4)
N7 0.033(9) 0.0209(16) 0.021(7) 0.004(3) 0.003(8) -0.001(3)
C1 0.017(7) 0.0163(14) 0.018(5) -0.002(2) -0.011(6) -0.006(3)
C2 0.037(9) 0.016(2) 0.029(8) 0.000(3) -0.003(8) -0.004(4)
C3 0.043(9) 0.023(3) 0.024(8) 0.000(4) -0.009(8) -0.009(4)
C4 0.032(9) 0.027(2) 0.035(8) 0.002(3) -0.005(7) -0.012(4)
C5 0.026(7) 0.024(2) 0.031(7) 0.001(3) -0.003(6) -0.001(4)
C6 0.028(6) 0.0188(14) 0.016(5) 0.005(2) -0.001(5) -0.004(2)
C7 0.022(7) 0.021(2) 0.017(6) 0.004(2) 0.001(6) 0.003(3)
C8 0.031(7) 0.022(2) 0.018(7) 0.000(3) -0.001(6) 0.002(3)
C9 0.027(8) 0.0164(18) 0.028(8) -0.005(3) 0.003(8) -0.009(3)
C10 0.041(11) 0.023(2) 0.019(9) -0.003(3) 0.001(10) 0.001(4)
C11 0.057(11) 0.020(2) 0.050(10) 0.003(3) 0.020(10) 0.001(4)
C12 0.048(12) 0.027(2) 0.022(10) -0.003(4) 0.001(11) -0.018(4)
C13 0.026(7) 0.0325(16) 0.030(6) -0.008(2) -0.002(6) -0.005(3)
Fe1' 0.033(3) 0.0152(4) 0.019(2) 0.0017(7) 0.004(2) -0.0025(9)
S1' 0.039(4) 0.0295(6) 0.029(3) 0.0071(11) -0.004(4) 0.0008(14)
N1' 0.026(6) 0.0248(14) 0.015(5) 0.002(2) -0.011(5) -0.002(3)
N2' 0.028(8) 0.0150(15) 0.022(7) 0.001(2) -0.005(8) -0.004(3)
N3' 0.033(8) 0.0174(16) 0.020(7) -0.002(2) 0.002(7) -0.005(3)
N4' 0.038(8) 0.0175(16) 0.032(7) 0.003(3) 0.009(7) -0.001(3)
N5' 0.026(7) 0.0210(16) 0.027(7) 0.006(2) 0.007(7) -0.002(3)
N6' 0.026(9) 0.0238(17) 0.031(8) 0.005(3) -0.001(8) -0.007(3)
N7' 0.032(8) 0.020(2) 0.050(7) -0.004(3) 0.009(7) -0.001(3)
C1' 0.017(7) 0.0163(14) 0.018(5) -0.002(2) -0.011(6) -0.006(3)
C2' 0.047(11) 0.0165(18) 0.036(9) 0.002(3) 0.010(10) -0.001(4)
C3' 0.044(11) 0.024(2) 0.023(9) 0.010(3) 0.006(10) 0.006(4)
C4' 0.039(11) 0.035(2) 0.019(9) 0.005(3) 0.005(10) 0.006(4)
C5' 0.043(11) 0.024(2) 0.039(9) 0.009(3) 0.015(10) -0.005(4)
C6' 0.028(6) 0.0188(14) 0.016(5) 0.005(2) -0.001(5) -0.004(2)
C7' 0.033(8) 0.0164(17) 0.021(8) 0.005(3) 0.002(8) -0.007(3)
C8' 0.035(8) 0.0186(18) 0.029(8) 0.005(3) 0.008(7) 0.000(3)
C9' 0.035(8) 0.017(2) 0.023(7) 0.002(3) 0.007(7) -0.001(3)
C10' 0.034(9) 0.025(2) 0.041(8) -0.005(3) 0.003(8) -0.009(4)
C11' 0.049(10) 0.017(2) 0.034(8) -0.003(3) 0.001(9) -0.001(4)
C12' 0.039(10) 0.027(3) 0.052(9) -0.004(4) 0.004(9) 0.012(4)
C13' 0.026(7) 0.0325(16) 0.030(6) -0.008(2) -0.002(6) -0.005(3)

loop_
_atom_type_symbol
_atom_type_description
_atom_type_scat_dispersion_real
_atom_type_scat_dispersion_imag
_atom_type_scat_source
C C 0.0015 0.0009 'International Tables Vol C Tables 4.2.6.8 and 6.1.1.4'
H H 0.0000 0.0000 'International Tables Vol C Tables 4.2.6.8 and 6.1.1.4'
Fe Fe 0.2886 0.5448 'International Tables Vol C Tables 4.2.6.8 and 6.1.1.4'
N N 0.0030 0.0019 'International Tables Vol C Tables 4.2.6.8 and 6.1.1.4'
S S 0.0826 0.0763 'International Tables Vol C Tables 4.2.6.8 and 6.1.1.4'

loop_
_geom_angle_atom_site_label_1
_geom_angle_atom_site_label_2
_geom_angle_atom_site_label_3
_geom_angle
_geom_angle_site_symmetry_1
_geom_angle_site_symmetry_3
_geom_angle_publ_flag
N1 Fe1 N1 180.0(2) . 2_765 ?
N1 Fe1 N2 87.7(3) 2_765 2_765 ?
N1 Fe1 N2 92.3(3) 2_765 . ?
N1 Fe1 N2 92.3(3) . 2_765 ?
N1 Fe1 N2 87.7(3) . . ?
N1 Fe1 N3 93.84(18) . 2_765 ?
N1 Fe1 N3 93.84(19) 2_765 . ?
N1 Fe1 N3 86.16(19) . . ?
N1 Fe1 N3 86.16(19) 2_765 2_765 ?
N2 Fe1 N2 180.0(4) . 2_765 ?
N3 Fe1 N2 101.6(3) 2_765 . ?
N3 Fe1 N2 78.4(3) . . ?
N3 Fe1 N2 78.4(3) 2_765 2_765 ?
N3 Fe1 N2 101.6(3) . 2_765 ?
N3 Fe1 N3 180.0 2_765 . ?
C1 N1 Fe1 170.1(4) . . ?
C2 N2 Fe1 126.2(7) . . ?
C2 N2 C6 118.6(11) . . ?
C6 N2 Fe1 115.0(7) . . ?
N4 N3 Fe1 134.2(8) . . ?
C7 N3 Fe1 114.4(6) . . ?
C7 N3 N4 110.4(5) . . ?
C8 N4 N3 103.4(9) . . ?
C7 N5 N6 124.0(11) . . ?
C8 N5 N6 131.0(5) . . ?
C8 N5 C7 104.4(10) . . ?
N5 N6 H6A 109.4 . . ?
N5 N6 H6B 108.4 . . ?
H6A N6 H6B 101.5 . . ?
C9 N7 C10 114.6(6) . . ?
N1 C1 S1 179.7(11) . . ?
N2 C2 H2 118.9 . . ?
N2 C2 C3 122.2(8) . . ?
C3 C2 H2 118.9 . . ?
C2 C3 H3 119.6 . . ?
C4 C3 C2 120.9(8) . . ?
C4 C3 H3 119.6 . . ?
C3 C4 H4 121.9 . . ?
C3 C4 C5 116.2(11) . . ?
C5 C4 H4 121.9 . . ?
C4 C5 H5 119.8 . . ?
C6 C5 C4 120.3(7) . . ?
C6 C5 H5 119.8 . . ?
N2 C6 C5 121.8(8) . . ?
N2 C6 C7 110.8(12) . . ?
C5 C6 C7 127.3(7) . . ?
N3 C7 N5 109.7(11) . . ?
N3 C7 C6 120.9(6) . . ?
N5 C7 C6 129.3(12) . . ?
N4 C8 N5 112.1(5) . . ?
N4 C8 C9 124.2(10) . . ?
N5 C8 C9 123.6(10) . . ?
N7 C9 C8 113.6(7) . . ?
N7 C9 C13 124.7(4) . . ?
C13 C9 C8 121.6(6) . . ?
N7 C10 H10 117.6 . . ?
C11 C10 N7 124.7(6) . . ?
C11 C10 H10 117.6 . . ?
C10 C11 H11 120.4 . . ?
C10 C11 C12 119.2(4) . . ?
C12 C11 H11 120.4 . . ?
C11 C12 H12 121.4 . . ?
C11 C12 C13 117.2(7) . . ?
C13 C12 H12 121.4 . . ?
C9 C13 C12 119.3(7) . . ?
C9 C13 H13 120.4 . . ?
C12 C13 H13 120.4 . . ?
N1' Fe1' N1' 180.0 . 2_676 ?
N1' Fe1' N2' 91.9(3) 2_676 . ?
N1' Fe1' N2' 88.1(3) 2_676 2_676 ?
N1' Fe1' N2' 88.1(3) . . ?
N1' Fe1' N2' 91.9(3) . 2_676 ?
N1' Fe1' N3' 86.0(3) . . ?
N1' Fe1' N3' 94.0(3) 2_676 . ?
N1' Fe1' N3' 94.0(3) . 2_676 ?
N1' Fe1' N3' 86.0(3) 2_676 2_676 ?
N2' Fe1' N2' 180.0 2_676 . ?
N3' Fe1' N2' 79.25(18) 2_676 2_676 ?
N3' Fe1' N2' 100.75(18) . 2_676 ?
N3' Fe1' N2' 100.75(18) 2_676 . ?
N3' Fe1' N2' 79.25(18) . . ?
N3' Fe1' N3' 180.0 . 2_676 ?
C1' N1' Fe1' 171.9(4) . . ?
C2' N2' Fe1' 126.3(5) . . ?
C6' N2' Fe1' 116.4(2) . . ?
C6' N2' C2' 117.3(5) . . ?
N4' N3' Fe1' 136.0(4) . . ?
C7' N3' Fe1' 114.4(3) . . ?
C7' N3' N4' 109.1(6) . . ?
C8' N4' N3' 106.4(5) . . ?
C7' N5' N6' 125.5(4) . . ?
C7' N5' C8' 103.3(6) . . ?
C8' N5' N6' 130.8(5) . . ?
N5' N6' H6'A 111.4 . . ?
N5' N6' H6'B 111.5 . . ?
H6'A N6' H6'B 111.2 . . ?
C9' N7' C10' 118.1(7) . . ?
N1' C1' S1' 177.8(10) . . ?
N2' C2' H2' 119.4 . . ?
N2' C2' C3' 121.3(7) . . ?
C3' C2' H2' 119.4 . . ?
C2' C3' H3' 119.6 . . ?
C4' C3' C2' 120.8(4) . . ?
C4' C3' H3' 119.6 . . ?
C3' C4' H4' 120.5 . . ?
C3' C4' C5' 118.9(6) . . ?
C5' C4' H4' 120.5 . . ?
C4' C5' H5' 121.6 . . ?
C6' C5' C4' 116.7(6) . . ?
C6' C5' H5' 121.6 . . ?
N2' C6' C5' 124.9(4) . . ?
N2' C6' C7' 109.4(5) . . ?
C5' C6' C7' 125.6(6) . . ?
N3' C7' N5' 109.9(4) . . ?
N3' C7' C6' 120.4(6) . . ?
N5' C7' C6' 129.3(7) . . ?
N4' C8' N5' 111.2(4) . . ?
N4' C8' C9' 127.7(5) . . ?
N5' C8' C9' 121.0(8) . . ?
N7' C9' C8' 118.0(8) . . ?
N7' C9' C13' 126.5(6) . . ?
C13' C9' C8' 115.5(11) . . ?
N7' C10' H10' 119.5 . . ?
N7' C10' C11' 121.0(11) . . ?
C11' C10' H10' 119.5 . . ?
C10' C11' H11' 120.1 . . ?
C12' C11' C10' 119.7(6) . . ?
C12' C11' H11' 120.1 . . ?
C11' C12' H12' 119.7 . . ?
C11' C12' C13' 120.7(8) . . ?
C13' C12' H12' 119.7 . . ?
C9' C13' H13' 123.1 . . ?
C12' C13' C9' 113.9(10) . . ?
C12' C13' H13' 123.1 . . ?

loop_
_geom_bond_atom_site_label_1
_geom_bond_atom_site_label_2
_geom_bond_distance
_geom_bond_site_symmetry_2
_geom_bond_publ_flag
Fe1 N1 1.996(4) . ?
Fe1 N1 1.996(4) 2_765 ?
Fe1 N2 2.096(11) 2_765 ?
Fe1 N2 2.096(11) . ?
Fe1 N3 2.034(4) 2_765 ?
Fe1 N3 2.034(4) . ?
S1 C1 1.637(6) . ?
N1 C1 1.150(7) . ?
N2 C2 1.334(12) . ?
N2 C6 1.352(9) . ?
N3 N4 1.397(10) . ?
N3 C7 1.28(2) . ?
N4 C8 1.327(12) . ?
N5 N6 1.426(16) . ?
N5 C7 1.370(6) . ?
N5 C8 1.353(19) . ?
N6 H6A 0.9080 . ?
N6 H6B 0.8570 . ?
N7 C9 1.334(9) . ?
N7 C10 1.361(5) . ?
C2 H2 0.9300 . ?
C2 C3 1.39(2) . ?
C3 H3 0.9300 . ?
C3 C4 1.386(12) . ?
C4 H4 0.9300 . ?
C4 C5 1.410(12) . ?
C5 H5 0.9300 . ?
C5 C6 1.38(2) . ?
C6 C7 1.470(17) . ?
C8 C9 1.492(6) . ?
C9 C13 1.358(11) . ?
C10 H10 0.9300 . ?
C10 C11 1.347(11) . ?
C11 H11 0.9300 . ?
C11 C12 1.384(10) . ?
C12 H12 0.9300 . ?
C12 C13 1.390(5) . ?
C13 H13 0.9300 . ?
Fe1' N1' 1.975(10) . ?
Fe1' N1' 1.975(10) 2_676 ?
Fe1' N2' 2.043(5) . ?
Fe1' N2' 2.043(5) 2_676 ?
Fe1' N3' 1.989(5) . ?
Fe1' N3' 1.989(5) 2_676 ?
S1' C1' 1.632(13) . ?
N1' C1' 1.142(17) . ?
N2' C2' 1.348(4) . ?
N2' C6' 1.343(9) . ?
N3' N4' 1.386(4) . ?
N3' C7' 1.281(9) . ?
N4' C8' 1.282(11) . ?
N5' N6' 1.394(8) . ?
N5' C7' 1.374(9) . ?
N5' C8' 1.387(6) . ?
N6' H6'A 0.9511 . ?
N6' H6'B 0.8089 . ?
N7' C9' 1.261(19) . ?
N7' C10' 1.354(9) . ?
C2' H2' 0.9300 . ?
C2' C3' 1.390(10) . ?
C3' H3' 0.9300 . ?
C3' C4' 1.369(11) . ?
C4' H4' 0.9300 . ?
C4' C5' 1.398(5) . ?
C5' H5' 0.9300 . ?
C5' C6' 1.391(10) . ?
C6' C7' 1.470(4) . ?
C8' C9' 1.505(9) . ?
C9' C13' 1.428(13) . ?
C10' H10' 0.9300 . ?
C10' C11' 1.391(12) . ?
C11' H11' 0.9300 . ?
C11' C12' 1.35(2) . ?
C12' H12' 0.9300 . ?
C12' C13' 1.400(10) . ?
C13' H13' 0.9300 . ?
